data_9002765
loop_
_publ_author_name
'Bonazzi, P.'
'Bindi, L.'

_publ_section_title
;
 Structural properties and heat-induced oxidation-dehydrogenation of
 manganoan ilvaite from perda Niedda mine, Sardinia, Italy
 Sample: PN6-690, Crystal at room temperature, annealed at 690 C for 48 hrs
;
_journal_name_full 'American Mineralogist'
_journal_page_first 845
_journal_page_last 852
_journal_volume 87
_journal_year 2002
_chemical_formula_sum 'Ca0.98 Fe2.28 Mn0.74 O9 Si2'
_chemical_name_mineral Ilvaite
_space_group_IT_number 62
_symmetry_space_group_name_Hall '-P 2c 2n'
_symmetry_space_group_name_H-M 'P n a m'
_cell_angle_alpha 90
_cell_angle_beta 90
_cell_angle_gamma 90
_cell_length_a 13.015
_cell_length_b 8.873
_cell_length_c 5.816
_cell_formula_units_Z 4
_cell_volume 671.644
_database_code_amcsd 0002854
_exptl_crystal_density_diffrn 4.029
_exptl_crystal_thermal_history 'annealed at 690 C for 48 hrs'
_cod_original_formula_sum 'Ca.98 Mn.74 Fe2.28 Si2 O9'
_cod_database_code 9002765

loop_
_space_group_symop_operation_xyz
x,y,z
x,y,1/2-z
-x,-y,1/2+z
1/2-x,1/2+y,1/2+z
1/2+x,1/2-y,1/2-z
1/2+x,1/2-y,z
1/2-x,1/2+y,-z
-x,-y,-z

loop_
_atom_site_label
_atom_site_fract_x
_atom_site_fract_y
_atom_site_fract_z
_atom_site_occupancy
_atom_site_U_iso_or_equiv
CaA 0.81955 0.37599 0.75000 0.98000 0.01320
MnA 0.81955 0.37599 0.75000 0.02000 0.01320
FeM1 0.88830 0.05682 -0.00600 1.00000 0.00940
MnM2 0.92869 0.73676 0.25000 0.72000 0.01110
FeM2 0.92869 0.73676 0.25000 0.28000 0.01110
Si1 0.96660 0.36380 0.25000 1.00000 0.00950
Si2 0.68690 0.23490 0.25000 1.00000 0.00730
O1 0.01620 0.01980 0.75000 1.00000 0.01370
O2 0.94390 0.26830 0.01430 1.00000 0.01250
O3 0.78500 0.11440 0.25000 1.00000 0.01200
O4 0.67610 0.33580 0.01590 1.00000 0.01350
O5 0.59220 0.10910 0.25000 1.00000 0.01280
O6 0.59280 0.01810 0.75000 1.00000 0.02190
O7 0.80950 0.11510 0.75000 1.00000 0.01140

loop_
_cod_related_entry_id
_cod_related_entry_database
_cod_related_entry_code
1 AMCSD 0002854
